data_2019857
loop_
_publ_author_name
'Savithri, M. P.'
'Suresh, M.'
'Raghunathan, R.'
'Raja, R.'
'SubbiahPandi, A.'

_publ_section_title
;
 Crystal structure of
 15-(naphthalen-1-yl)-7,7a,8,9,10,11-hexahydro-6a,12a-(methanoepoxymethano)indolizino[2,3-c]quinoline-6,13(5H)-dione
;
_journal_coeditor_code SU5066
_journal_issue 3
_journal_name_full 'Acta Crystallographica Section E Crystallographic Communications'
_journal_page_first o150
_journal_paper_doi 10.1107/S2056989015002017
_journal_volume 71
_journal_year 2015
_chemical_formula_moiety 'C27 H24 N2 O3'
_chemical_formula_sum 'C27 H24 N2 O3'
_chemical_formula_weight 424.49
_chemical_name_common
20-(Naphthalen-1-yl)-19-oxa-8,17-diazapentacyclo[8.7.3.0^1,10^.0^2,7^.0^12,17^]icosa-2(7),3,5-triene-9,18-dione
_chemical_name_systematic
15-(Naphthalen-1-yl)-7,7a,8,9,10,11-hexahydro-6a,12a-(methanoepoxymethano)indolizino[2,3-<i>c</i>]quinoline-6,13(5<i>H</i>)-dione
_space_group_IT_number 2
_symmetry_cell_setting triclinic
_symmetry_space_group_name_Hall '-P 1'
_symmetry_space_group_name_H-M 'P -1'
_atom_sites_solution_hydrogens geom
_atom_sites_solution_primary direct
_atom_sites_solution_secondary difmap
_audit_creation_method SHELXL-97
_cell_angle_alpha 95.341(2)
_cell_angle_beta 107.535(2)
_cell_angle_gamma 99.940(2)
_cell_formula_units_Z 2
_cell_length_a 9.4184(3)
_cell_length_b 9.8804(4)
_cell_length_c 12.5401(5)
_cell_measurement_reflns_used 3817
_cell_measurement_temperature 293(2)
_cell_measurement_theta_max 25.00
_cell_measurement_theta_min 1.72
_cell_volume 1082.87(7)
_computing_cell_refinement
;
APEX2 and SAINT (Bruker, 2004)
;
_computing_data_collection
;
APEX2 (Bruker, 2004)
;
_computing_data_reduction
;
SAINT and XPREP (Bruker, 2004)
;
_computing_molecular_graphics
;
ORTEP-3 for Windows (Farrugia, 2012)
;
_computing_publication_material
;
SHELXL97 (Sheldrick, 2008) and PLATON (Spek, 2009)
;
_computing_structure_refinement
;
SHELXL97 (Sheldrick, 2008)
;
_computing_structure_solution
;
SHELXS97 (Sheldrick, 2008)
;
_diffrn_ambient_temperature 293(2)
_diffrn_measured_fraction_theta_full 1.000
_diffrn_measured_fraction_theta_max 1.000
_diffrn_measurement_device_type 'Bruker Kappa APEXII CCD'
_diffrn_measurement_method '\w and \f scans '
_diffrn_radiation_monochromator graphite
_diffrn_radiation_source 'fine-focus sealed tube'
_diffrn_radiation_type MoK\a
_diffrn_radiation_wavelength 0.71073
_diffrn_reflns_av_R_equivalents 0.0233
_diffrn_reflns_av_sigmaI/netI 0.0139
_diffrn_reflns_limit_h_max 11
_diffrn_reflns_limit_h_min -11
_diffrn_reflns_limit_k_max 11
_diffrn_reflns_limit_k_min -11
_diffrn_reflns_limit_l_max 14
_diffrn_reflns_limit_l_min -14
_diffrn_reflns_number 28346
_diffrn_reflns_theta_full 25.00
_diffrn_reflns_theta_max 25.00
_diffrn_reflns_theta_min 1.72
_exptl_absorpt_coefficient_mu 0.085
_exptl_absorpt_correction_T_max 0.9750
_exptl_absorpt_correction_T_min 0.9709
_exptl_absorpt_correction_type multi-scan
_exptl_absorpt_process_details
;
(SADABS; Bruker, 2004)
;
_exptl_crystal_colour colourless
_exptl_crystal_density_diffrn 1.302
_exptl_crystal_density_method 'not measured'
_exptl_crystal_description block
_exptl_crystal_F_000 448
_exptl_crystal_size_max 0.35
_exptl_crystal_size_mid 0.30
_exptl_crystal_size_min 0.30
_refine_diff_density_max 0.173
_refine_diff_density_min -0.211
_refine_ls_extinction_method none
_refine_ls_goodness_of_fit_ref 0.872
_refine_ls_hydrogen_treatment mixed
_refine_ls_matrix_type full
_refine_ls_number_parameters 293
_refine_ls_number_reflns 3817
_refine_ls_number_restraints 0
_refine_ls_restrained_S_all 0.872
_refine_ls_R_factor_all 0.0570
_refine_ls_R_factor_gt 0.0402
_refine_ls_shift/su_max 0.000
_refine_ls_shift/su_mean 0.000
_refine_ls_structure_factor_coef Fsqd
_refine_ls_weighting_details 'calc w=1/[\s^2^(Fo^2^)+(0.1054P)^2^+0.6313P] where P=(Fo^2^+2Fc^2^)/3'
_refine_ls_weighting_scheme calc
_refine_ls_wR_factor_gt 0.1146
_refine_ls_wR_factor_ref 0.1573
_reflns_number_gt 3007
_reflns_number_total 3817
_reflns_threshold_expression I>2sigma(I)
_cod_data_source_file su5066sup1.cif
_cod_data_source_block I
_cod_database_code 2019857
_cod_database_fobs_code 2019857

loop_
_symmetry_equiv_pos_as_xyz
'x, y, z'
'-x, -y, -z'

loop_
_atom_site_type_symbol
_atom_site_label
_atom_site_fract_x
_atom_site_fract_y
_atom_site_fract_z
_atom_site_U_iso_or_equiv
_atom_site_adp_type
_atom_site_calc_flag
_atom_site_refinement_flags
_atom_site_occupancy
_atom_site_symmetry_multiplicity
N N1 -0.03845(17) 0.39247(17) 0.35495(13) 0.0396(4) Uani d . 1 1
O O3 0.17604(14) 0.48033(14) 0.50098(11) 0.0464(4) Uani d . 1 1
N N2 0.20514(17) 0.37970(17) 0.19482(12) 0.0406(4) Uani d . 1 1
O O2 0.20942(17) 0.07713(15) 0.31755(11) 0.0536(4) Uani d . 1 1
C C13 0.12431(19) 0.26604(18) 0.23296(13) 0.0340(4) Uani d . 1 1
O O1 0.19536(18) 0.07035(17) 0.13733(12) 0.0619(5) Uani d . 1 1
C C22 -0.12077(19) 0.30793(18) 0.25108(14) 0.0357(4) Uani d . 1 1
C C21 0.10973(19) 0.40178(18) 0.41158(14) 0.0351(4) Uani d . 1 1
C C24 -0.1323(2) 0.1598(2) 0.08548(15) 0.0422(5) Uani d . 1 1
H H24 -0.0838 0.1149 0.0427 0.051 Uiso calc R 1 1
C C11 0.1637(2) 0.16082(19) 0.39818(15) 0.0427(5) Uani d . 1 1
H H11 0.0541 0.1284 0.3826 0.051 Uiso calc R 1 1
C C14 0.18956(19) 0.30545(18) 0.36204(13) 0.0346(4) Uani d . 1 1
C C23 -0.04632(19) 0.24314(18) 0.18736(14) 0.0338(4) Uani d . 1 1
C C16 0.3652(2) 0.3986(2) 0.26462(16) 0.0446(5) Uani d . 1 1
H H16 0.4082 0.3245 0.2370 0.054 Uiso calc R 1 1
C C25 -0.2888(2) 0.1423(2) 0.04654(17) 0.0494(5) Uani d . 1 1
H H25 -0.3453 0.0870 -0.0225 0.059 Uiso calc R 1 1
C C26 -0.3607(2) 0.2069(2) 0.11008(18) 0.0528(5) Uani d . 1 1
H H26 -0.4662 0.1948 0.0841 0.063 Uiso calc R 1 1
C C15 0.3561(2) 0.3777(2) 0.38191(15) 0.0445(5) Uani d . 1 1
H H15A 0.3823 0.4663 0.4310 0.053 Uiso calc R 1 1
H H15B 0.4252 0.3199 0.4164 0.053 Uiso calc R 1 1
C C27 -0.2778(2) 0.2894(2) 0.21180(18) 0.0482(5) Uani d . 1 1
H H27 -0.3274 0.3329 0.2544 0.058 Uiso calc R 1 1
C C17 0.1838(2) 0.3772(3) 0.07473(16) 0.0536(5) Uani d . 1 1
H H17A 0.0762 0.3627 0.0325 0.064 Uiso calc R 1 1
H H17B 0.2234 0.3016 0.0472 0.064 Uiso calc R 1 1
C C12 0.1767(2) 0.1274(2) 0.21866(15) 0.0434(5) Uani d . 1 1
C C1 0.1724(3) 0.1607(2) 0.60132(17) 0.0569(6) Uani d . 1 1
C C19 0.4345(3) 0.5443(3) 0.1301(2) 0.0723(7) Uani d . 1 1
H H19A 0.4838 0.6361 0.1231 0.087 Uiso calc R 1 1
H H19B 0.4842 0.4771 0.1027 0.087 Uiso calc R 1 1
C C18 0.2675(3) 0.5145(3) 0.0586(2) 0.0695(7) Uani d . 1 1
H H18A 0.2209 0.5885 0.0796 0.083 Uiso calc R 1 1
H H18B 0.2592 0.5123 -0.0206 0.083 Uiso calc R 1 1
C C2 0.0310(3) 0.1993(3) 0.5812(2) 0.0656(7) Uani d . 1 1
H H2 -0.0232 0.2101 0.5082 0.079 Uiso calc R 1 1
C C20 0.4522(3) 0.5368(3) 0.2539(2) 0.0614(6) Uani d . 1 1
H H20A 0.5591 0.5482 0.2970 0.074 Uiso calc R 1 1
H H20B 0.4139 0.6114 0.2843 0.074 Uiso calc R 1 1
C C10 0.2439(3) 0.1421(2) 0.51715(17) 0.0552(6) Uani d . 1 1
C C6 0.2489(4) 0.1394(3) 0.71308(19) 0.0754(8) Uani d . 1 1
C C5 0.1817(5) 0.1622(3) 0.7981(2) 0.0969(12) Uani d . 1 1
H H5 0.2310 0.1486 0.8714 0.116 Uiso calc R 1 1
C C3 -0.0285(4) 0.2215(3) 0.6662(2) 0.0888(9) Uani d . 1 1
H H3 -0.1213 0.2491 0.6510 0.107 Uiso calc R 1 1
C C9 0.3821(3) 0.1050(3) 0.5444(2) 0.0792(9) Uani d . 1 1
H H9 0.4289 0.0949 0.4895 0.095 Uiso calc R 1 1
C C7 0.3883(5) 0.0989(3) 0.7356(2) 0.0964(12) Uani d . 1 1
H H7 0.4370 0.0830 0.8083 0.116 Uiso calc R 1 1
C C8 0.4544(4) 0.0820(3) 0.6556(3) 0.1010(12) Uani d . 1 1
H H8 0.5477 0.0552 0.6733 0.121 Uiso calc R 1 1
C C4 0.0487(5) 0.2030(4) 0.7754(3) 0.1065(13) Uani d . 1 1
H H4 0.0078 0.2191 0.8331 0.128 Uiso calc R 1 1
H H1A -0.091(3) 0.440(2) 0.393(2) 0.059(6) Uiso d . 1 1

loop_
_atom_site_aniso_label
_atom_site_aniso_U_11
_atom_site_aniso_U_22
_atom_site_aniso_U_33
_atom_site_aniso_U_12
_atom_site_aniso_U_13
_atom_site_aniso_U_23
N1 0.0337(8) 0.0502(9) 0.0332(8) 0.0164(7) 0.0089(6) -0.0094(7)
O3 0.0422(7) 0.0548(8) 0.0349(7) 0.0115(6) 0.0082(6) -0.0179(6)
N2 0.0341(8) 0.0564(10) 0.0288(8) 0.0092(7) 0.0095(6) -0.0019(7)
O2 0.0661(9) 0.0510(8) 0.0385(8) 0.0316(7) 0.0030(7) -0.0080(6)
C13 0.0320(9) 0.0450(10) 0.0234(8) 0.0132(7) 0.0067(7) -0.0056(7)
O1 0.0664(10) 0.0727(10) 0.0443(8) 0.0301(8) 0.0147(7) -0.0206(7)
C22 0.0324(9) 0.0414(9) 0.0305(9) 0.0107(7) 0.0068(7) -0.0019(7)
C21 0.0357(9) 0.0398(9) 0.0282(9) 0.0101(7) 0.0097(7) -0.0048(7)
C24 0.0429(10) 0.0480(11) 0.0297(9) 0.0134(8) 0.0042(8) -0.0048(8)
C11 0.0524(11) 0.0426(10) 0.0297(9) 0.0186(8) 0.0064(8) -0.0029(7)
C14 0.0318(9) 0.0452(10) 0.0233(8) 0.0139(7) 0.0039(7) -0.0064(7)
C23 0.0330(9) 0.0387(9) 0.0265(8) 0.0104(7) 0.0052(7) -0.0006(7)
C16 0.0314(9) 0.0609(12) 0.0380(10) 0.0119(8) 0.0093(8) -0.0076(9)
C25 0.0440(11) 0.0504(11) 0.0382(10) 0.0071(9) -0.0044(8) -0.0053(9)
C26 0.0317(10) 0.0616(13) 0.0539(12) 0.0101(9) -0.0007(9) 0.0017(10)
C15 0.0316(9) 0.0626(12) 0.0345(10) 0.0145(8) 0.0052(8) -0.0068(8)
C27 0.0340(10) 0.0602(12) 0.0491(11) 0.0155(9) 0.0113(8) -0.0013(9)
C17 0.0490(11) 0.0771(15) 0.0322(10) 0.0095(10) 0.0128(9) 0.0046(10)
C12 0.0402(10) 0.0516(11) 0.0327(10) 0.0176(8) 0.0040(8) -0.0111(8)
C1 0.0829(16) 0.0431(11) 0.0329(11) 0.0028(11) 0.0078(10) 0.0049(8)
C19 0.0646(15) 0.0815(17) 0.0676(16) -0.0036(13) 0.0276(13) 0.0107(13)
C18 0.0693(15) 0.0873(18) 0.0520(14) 0.0087(13) 0.0214(12) 0.0196(13)
C2 0.0790(17) 0.0698(15) 0.0427(12) -0.0030(13) 0.0229(11) 0.0061(11)
C20 0.0452(12) 0.0704(15) 0.0592(14) -0.0003(10) 0.0137(10) -0.0018(11)
C10 0.0737(15) 0.0474(11) 0.0347(11) 0.0220(10) -0.0004(10) 0.0013(9)
C6 0.116(2) 0.0507(13) 0.0370(12) -0.0002(14) 0.0025(13) 0.0049(10)
C5 0.149(3) 0.082(2) 0.0337(14) -0.018(2) 0.0167(17) 0.0072(12)
C3 0.095(2) 0.105(2) 0.0605(16) -0.0118(17) 0.0393(16) 0.0013(15)
C9 0.096(2) 0.0807(18) 0.0517(14) 0.0534(16) -0.0060(13) 0.0000(12)
C7 0.147(3) 0.0656(17) 0.0456(15) 0.0313(19) -0.0193(18) 0.0083(13)
C8 0.131(3) 0.090(2) 0.0613(18) 0.066(2) -0.0203(18) -0.0001(15)
C4 0.132(3) 0.123(3) 0.0484(17) -0.026(3) 0.0393(19) -0.0020(17)

loop_
_atom_type_symbol
_atom_type_description
_atom_type_scat_dispersion_real
_atom_type_scat_dispersion_imag
_atom_type_scat_source
C C 0.0033 0.0016 'International Tables Vol C Tables 4.2.6.8 and 6.1.1.4'
H H 0.0000 0.0000 'International Tables Vol C Tables 4.2.6.8 and 6.1.1.4'
N N 0.0061 0.0033 'International Tables Vol C Tables 4.2.6.8 and 6.1.1.4'
O O 0.0106 0.0060 'International Tables Vol C Tables 4.2.6.8 and 6.1.1.4'

loop_
_geom_angle_atom_site_label_1
_geom_angle_atom_site_label_2
_geom_angle_atom_site_label_3
_geom_angle
C21 N1 C22 125.41(15)
C21 N1 H1A 115.6(14)
C22 N1 H1A 118.7(15)
C13 N2 C17 120.05(15)
C13 N2 C16 105.17(14)
C17 N2 C16 113.39(15)
C12 O2 C11 109.27(14)
N2 C13 C23 114.84(14)
N2 C13 C14 102.34(14)
C23 C13 C14 113.67(14)
N2 C13 C12 114.32(14)
C23 C13 C12 110.67(14)
C14 C13 C12 99.78(13)
C27 C22 C23 119.98(16)
C27 C22 N1 119.28(16)
C23 C22 N1 120.73(15)
O3 C21 N1 122.18(16)
O3 C21 C14 121.21(15)
N1 C21 C14 116.56(14)
C25 C24 C23 120.89(18)
C25 C24 H24 119.6
C23 C24 H24 119.6
O2 C11 C10 110.77(15)
O2 C11 C14 101.78(15)
C10 C11 C14 119.79(16)
O2 C11 H11 108.0
C10 C11 H11 108.0
C14 C11 H11 108.0
C21 C14 C13 114.24(14)
C21 C14 C11 111.47(15)
C13 C14 C11 100.47(14)
C21 C14 C15 110.41(14)
C13 C14 C15 103.12(14)
C11 C14 C15 116.61(15)
C24 C23 C22 118.81(16)
C24 C23 C13 122.87(16)
C22 C23 C13 118.32(14)
N2 C16 C20 109.22(17)
N2 C16 C15 103.46(14)
C20 C16 C15 117.31(17)
N2 C16 H16 108.8
C20 C16 H16 108.8
C15 C16 H16 108.8
C26 C25 C24 119.69(17)
C26 C25 H25 120.2
C24 C25 H25 120.2
C25 C26 C27 120.44(18)
C25 C26 H26 119.8
C27 C26 H26 119.8
C16 C15 C14 105.51(14)
C16 C15 H15A 110.6
C14 C15 H15A 110.6
C16 C15 H15B 110.6
C14 C15 H15B 110.6
H15A C15 H15B 108.8
C26 C27 C22 120.18(19)
C26 C27 H27 119.9
C22 C27 H27 119.9
N2 C17 C18 108.53(18)
N2 C17 H17A 110.0
C18 C17 H17A 110.0
N2 C17 H17B 110.0
C18 C17 H17B 110.0
H17A C17 H17B 108.4
O1 C12 O2 121.41(18)
O1 C12 C13 128.67(19)
O2 C12 C13 109.83(14)
C2 C1 C6 117.6(2)
C2 C1 C10 124.17(19)
C6 C1 C10 118.2(3)
C18 C19 C20 111.0(2)
C18 C19 H19A 109.4
C20 C19 H19A 109.4
C18 C19 H19B 109.4
C20 C19 H19B 109.4
H19A C19 H19B 108.0
C17 C18 C19 111.0(2)
C17 C18 H18A 109.4
C19 C18 H18A 109.4
C17 C18 H18B 109.4
C19 C18 H18B 109.4
H18A C18 H18B 108.0
C3 C2 C1 121.5(3)
C3 C2 H2 119.2
C1 C2 H2 119.2
C16 C20 C19 109.81(19)
C16 C20 H20A 109.7
C19 C20 H20A 109.7
C16 C20 H20B 109.7
C19 C20 H20B 109.7
H20A C20 H20B 108.2
C9 C10 C1 120.2(2)
C9 C10 C11 120.6(2)
C1 C10 C11 119.1(2)
C7 C6 C5 122.1(3)
C7 C6 C1 119.1(3)
C5 C6 C1 118.8(3)
C4 C5 C6 121.4(3)
C4 C5 H5 119.3
C6 C5 H5 119.3
C2 C3 C4 120.3(4)
C2 C3 H3 119.9
C4 C3 H3 119.9
C10 C9 C8 120.5(3)
C10 C9 H9 119.8
C8 C9 H9 119.8
C8 C7 C6 122.0(2)
C8 C7 H7 119.0
C6 C7 H7 119.0
C7 C8 C9 119.9(3)
C7 C8 H8 120.0
C9 C8 H8 120.0
C5 C4 C3 120.4(3)
C5 C4 H4 119.8
C3 C4 H4 119.8

loop_
_geom_bond_atom_site_label_1
_geom_bond_atom_site_label_2
_geom_bond_distance
N1 C21 1.344(2)
N1 C22 1.400(2)
N1 H1A 0.94(3)
O3 C21 1.224(2)
N2 C13 1.447(2)
N2 C17 1.455(2)
N2 C16 1.466(2)
O2 C12 1.348(2)
O2 C11 1.456(2)
C13 C23 1.503(2)
C13 C14 1.533(2)
C13 C12 1.547(2)
O1 C12 1.193(2)
C22 C27 1.384(3)
C22 C23 1.392(2)
C21 C14 1.508(2)
C24 C25 1.380(3)
C24 C23 1.384(2)
C24 H24 0.9300
C11 C10 1.500(3)
C11 C14 1.541(3)
C11 H11 0.9800
C14 C15 1.541(3)
C16 C20 1.506(3)
C16 C15 1.530(3)
C16 H16 0.9800
C25 C26 1.371(3)
C25 H25 0.9300
C26 C27 1.374(3)
C26 H26 0.9300
C15 H15A 0.9700
C15 H15B 0.9700
C27 H27 0.9300
C17 C18 1.510(3)
C17 H17A 0.9700
C17 H17B 0.9700
C1 C2 1.405(4)
C1 C6 1.423(3)
C1 C10 1.427(3)
C19 C18 1.519(4)
C19 C20 1.521(3)
C19 H19A 0.9700
C19 H19B 0.9700
C18 H18A 0.9700
C18 H18B 0.9700
C2 C3 1.363(4)
C2 H2 0.9300
C20 H20A 0.9700
C20 H20B 0.9700
C10 C9 1.365(4)
C6 C7 1.394(5)
C6 C5 1.414(5)
C5 C4 1.340(5)
C5 H5 0.9300
C3 C4 1.390(5)
C3 H3 0.9300
C9 C8 1.414(4)
C9 H9 0.9300
C7 C8 1.343(5)
C7 H7 0.9300
C8 H8 0.9300
C4 H4 0.9300

loop_
_geom_hbond_atom_site_label_D
_geom_hbond_atom_site_label_H
_geom_hbond_atom_site_label_A
_geom_hbond_site_symmetry_A
_geom_hbond_distance_DH
_geom_hbond_distance_HA
_geom_hbond_distance_DA
_geom_hbond_angle_DHA
N1 H1A O3 2_566 0.94(3) 1.92(3) 2.8413(19) 167(2)
C24 H24 O1 2_555 0.93 2.59 3.268(2) 131

loop_
_geom_torsion_atom_site_label_1
_geom_torsion_atom_site_label_2
_geom_torsion_atom_site_label_3
_geom_torsion_atom_site_label_4
_geom_torsion
C17 N2 C13 C23 -60.8(2)
C16 N2 C13 C23 169.99(14)
C17 N2 C13 C14 175.55(16)
C16 N2 C13 C14 46.34(16)
C17 N2 C13 C12 68.7(2)
C16 N2 C13 C12 -60.50(17)
C21 N1 C22 C27 168.63(18)
C21 N1 C22 C23 -11.5(3)
C22 N1 C21 O3 178.26(18)
C22 N1 C21 C14 -4.4(3)
C12 O2 C11 C10 -160.48(17)
C12 O2 C11 C14 -32.03(19)
O3 C21 C14 C13 -153.33(17)
N1 C21 C14 C13 29.3(2)
O3 C21 C14 C11 93.6(2)
N1 C21 C14 C11 -83.75(19)
O3 C21 C14 C15 -37.7(2)
N1 C21 C14 C15 144.95(16)
N2 C13 C14 C21 85.93(17)
C23 C13 C14 C21 -38.5(2)
C12 C13 C14 C21 -156.33(15)
N2 C13 C14 C11 -154.64(13)
C23 C13 C14 C11 80.93(17)
C12 C13 C14 C11 -36.89(16)
N2 C13 C14 C15 -33.92(17)
C23 C13 C14 C15 -158.35(15)
C12 C13 C14 C15 83.83(17)
O2 C11 C14 C21 164.11(14)
C10 C11 C14 C21 -73.4(2)
O2 C11 C14 C13 42.69(16)
C10 C11 C14 C13 165.16(18)
O2 C11 C14 C15 -67.84(17)
C10 C11 C14 C15 54.6(2)
C25 C24 C23 C22 0.9(3)
C25 C24 C23 C13 -179.63(18)
C27 C22 C23 C24 -0.5(3)
N1 C22 C23 C24 179.61(17)
C27 C22 C23 C13 179.96(17)
N1 C22 C23 C13 0.1(3)
N2 C13 C23 C24 87.6(2)
C14 C13 C23 C24 -155.05(17)
C12 C13 C23 C24 -43.7(2)
N2 C13 C23 C22 -92.97(19)
C14 C13 C23 C22 24.4(2)
C12 C13 C23 C22 135.75(17)
C13 N2 C16 C20 -165.09(15)
C17 N2 C16 C20 61.9(2)
C13 N2 C16 C15 -39.42(18)
C17 N2 C16 C15 -172.47(17)
C23 C24 C25 C26 -0.8(3)
C24 C25 C26 C27 0.4(3)
N2 C16 C15 C14 16.5(2)
C20 C16 C15 C14 136.84(18)
C21 C14 C15 C16 -112.10(16)
C13 C14 C15 C16 10.35(19)
C11 C14 C15 C16 119.34(17)
C25 C26 C27 C22 0.0(3)
C23 C22 C27 C26 0.1(3)
N1 C22 C27 C26 179.97(18)
C13 N2 C17 C18 173.85(18)
C16 N2 C17 C18 -60.7(2)
C11 O2 C12 O1 -175.29(19)
C11 O2 C12 C13 7.8(2)
N2 C13 C12 O1 -48.6(3)
C23 C13 C12 O1 83.0(2)
C14 C13 C12 O1 -157.0(2)
N2 C13 C12 O2 128.05(16)
C23 C13 C12 O2 -100.40(17)
C14 C13 C12 O2 19.64(19)
N2 C17 C18 C19 55.8(3)
C20 C19 C18 C17 -54.5(3)
C6 C1 C2 C3 2.6(4)
C10 C1 C2 C3 -177.1(2)
N2 C16 C20 C19 -56.7(2)
C15 C16 C20 C19 -173.89(19)
C18 C19 C20 C16 54.5(3)
C2 C1 C10 C9 179.6(2)
C6 C1 C10 C9 -0.1(3)
C2 C1 C10 C11 -1.6(3)
C6 C1 C10 C11 178.66(19)
O2 C11 C10 C9 26.4(3)
C14 C11 C10 C9 -91.6(3)
O2 C11 C10 C1 -152.35(19)
C14 C11 C10 C1 89.7(3)
C2 C1 C6 C7 179.0(2)
C10 C1 C6 C7 -1.3(3)
C2 C1 C6 C5 -1.9(3)
C10 C1 C6 C5 177.8(2)
C7 C6 C5 C4 179.1(3)
C1 C6 C5 C4 0.0(4)
C1 C2 C3 C4 -1.5(4)
C1 C10 C9 C8 1.3(4)
C11 C10 C9 C8 -177.5(3)
C5 C6 C7 C8 -177.6(3)
C1 C6 C7 C8 1.4(4)
C6 C7 C8 C9 -0.3(5)
C10 C9 C8 C7 -1.1(5)
C6 C5 C4 C3 1.3(5)
C2 C3 C4 C5 -0.6(5)
